data_2230992
loop_
_publ_author_name
'Kriel, Frederik H.'
'Fernandes, Manuel A.'
'Coates, Judy'

_publ_section_title
;
 {\m-1,2-Bis[bis(4-methoxyphenyl)phosphanyl]-1,2-dimethylhydrazine-\k^2^<i>P</i>:<i>P</i>'}bis[chloridogold(I)]
 tetrahydrofuran disolvate
;
_journal_coeditor_code BG2412
_journal_issue 8
_journal_name_full 'Acta Crystallographica Section E'
_journal_page_first m1163
_journal_paper_doi 10.1107/S1600536811028856
_journal_volume 67
_journal_year 2011
_chemical_formula_iupac '[Au2 Cl2 (C30 H34 N2 O4 P2)], 2C4 H8 O'
_chemical_formula_moiety 'C30 H34 Au2 Cl2 N2 O4 P2, 2(C4 H8 O)'
_chemical_formula_sum 'C38 H50 Au2 Cl2 N2 O6 P2'
_chemical_formula_weight 1157.57
_chemical_name_common
;
 bis(di(<i>p</i>-methoxyphenyl)phosphino)-1,2-dimethylhydrazine di(goldchloride)
;
_chemical_name_systematic
;
{\m-1,2-Bis[bis(4-methoxyphenyl)phosphanyl]-1,2-dimethylhydrazine-
\k^2^<i>P</i>:<i>P</i>'}bis[chloridogold(I)] tetrahydrofuran disolvate
;
_space_group_IT_number 15
_symmetry_cell_setting monoclinic
_symmetry_space_group_name_Hall '-C 2yc'
_symmetry_space_group_name_H-M 'C 1 2/c 1'
_atom_sites_solution_hydrogens geom
_atom_sites_solution_primary direct
_atom_sites_solution_secondary difmap
_audit_creation_method SHELXL-97
_cell_angle_alpha 90.000(5)
_cell_angle_beta 92.414(5)
_cell_angle_gamma 90.000(5)
_cell_formula_units_Z 4
_cell_length_a 23.208(5)
_cell_length_b 9.080(5)
_cell_length_c 20.220(5)
_cell_measurement_reflns_used 7327
_cell_measurement_temperature 173(2)
_cell_measurement_theta_max 28.28
_cell_measurement_theta_min 2.41
_cell_volume 4257(3)
_computing_cell_refinement 'SAINT-Plus (Bruker, 1999)'
_computing_data_collection 'SMART-NT (Bruker, 1998)'
_computing_data_reduction 'SAINT-Plus (Bruker, 1999)'
_computing_molecular_graphics
;
ORTEP-3 (Farrugia, 1997) and Mercury (Macrae <i>et al.</i>,
2008)
;
_computing_publication_material 'WinGX (Farrugia, 1999)'
_computing_structure_refinement 'SHELXL97 (Sheldrick, 2008)'
_computing_structure_solution 'SHELXS97 (Sheldrick, 2008)'
_diffrn_ambient_temperature 173(2)
_diffrn_measured_fraction_theta_full 0.996
_diffrn_measured_fraction_theta_max 0.996
_diffrn_measurement_device_type 'Bruker SMART CCD area-detector'
_diffrn_measurement_method 'phi and omega scans'
_diffrn_radiation_monochromator graphite
_diffrn_radiation_source 'fine-focus sealed tube'
_diffrn_radiation_type MoK\a
_diffrn_radiation_wavelength 0.71073
_diffrn_reflns_av_R_equivalents 0.0400
_diffrn_reflns_av_sigmaI/netI 0.0256
_diffrn_reflns_limit_h_max 30
_diffrn_reflns_limit_h_min -30
_diffrn_reflns_limit_k_max 11
_diffrn_reflns_limit_k_min -12
_diffrn_reflns_limit_l_max 26
_diffrn_reflns_limit_l_min -25
_diffrn_reflns_number 33198
_diffrn_reflns_theta_full 28.29
_diffrn_reflns_theta_max 28.29
_diffrn_reflns_theta_min 1.76
_exptl_absorpt_coefficient_mu 7.129
_exptl_absorpt_correction_T_max 0.5670
_exptl_absorpt_correction_T_min 0.0436
_exptl_absorpt_correction_type multi-scan
_exptl_absorpt_process_details '(SADABS; Bruker, 1999)'
_exptl_crystal_colour colourless
_exptl_crystal_density_diffrn 1.806
_exptl_crystal_density_method 'not measured'
_exptl_crystal_description Plate
_exptl_crystal_F_000 2248
_exptl_crystal_size_max 0.58
_exptl_crystal_size_mid 0.45
_exptl_crystal_size_min 0.10
_refine_diff_density_max 1.077
_refine_diff_density_min -0.795
_refine_ls_extinction_method none
_refine_ls_goodness_of_fit_ref 1.038
_refine_ls_hydrogen_treatment constr
_refine_ls_matrix_type full
_refine_ls_number_parameters 235
_refine_ls_number_reflns 5264
_refine_ls_number_restraints 0
_refine_ls_restrained_S_all 1.038
_refine_ls_R_factor_all 0.0249
_refine_ls_R_factor_gt 0.0193
_refine_ls_shift/su_max 0.004
_refine_ls_shift/su_mean 0.000
_refine_ls_structure_factor_coef Fsqd
_refine_ls_weighting_details 'calc w=1/[\s^2^(Fo^2^)+(0.0199P)^2^+7.2119P] where P=(Fo^2^+2Fc^2^)/3'
_refine_ls_weighting_scheme calc
_refine_ls_wR_factor_gt 0.0460
_refine_ls_wR_factor_ref 0.0486
_reflns_number_gt 4679
_reflns_number_total 5264
_reflns_threshold_expression >2sigma(I)
_cod_data_source_file bg2412.cif
_cod_data_source_block I
_cod_original_sg_symbol_H-M 'C 2/c'
_cod_database_code 2230992
_cod_database_fobs_code 2230992

loop_
_symmetry_equiv_pos_as_xyz
'x, y, z'
'-x, y, -z+1/2'
'x+1/2, y+1/2, z'
'-x+1/2, y+1/2, -z+1/2'
'-x, -y, -z'
'x, -y, z-1/2'
'-x+1/2, -y+1/2, -z'
'x+1/2, -y+1/2, z-1/2'

loop_
_atom_site_type_symbol
_atom_site_label
_atom_site_fract_x
_atom_site_fract_y
_atom_site_fract_z
_atom_site_U_iso_or_equiv
_atom_site_adp_type
_atom_site_calc_flag
_atom_site_refinement_flags
_atom_site_occupancy
_atom_site_symmetry_multiplicity
C C1 0.56719(14) -0.3148(4) 0.26405(15) 0.0437(8) Uani d . 1 1
H H1A 0.5974 -0.3050 0.2976 0.066 Uiso calc R 1 1
H H1B 0.5830 -0.3040 0.2212 0.066 Uiso calc R 1 1
H H1C 0.5497 -0.4102 0.2673 0.066 Uiso calc R 1 1
C C11 0.58836(10) -0.0866(3) 0.37553(12) 0.0238(5) Uani d . 1 1
C C12 0.60878(11) -0.1775(3) 0.42700(13) 0.0316(6) Uani d . 1 1
H H12 0.5836 -0.2413 0.4473 0.038 Uiso calc R 1 1
C C13 0.66594(12) -0.1732(3) 0.44792(14) 0.0383(6) Uani d . 1 1
H H13 0.6794 -0.2351 0.4818 0.046 Uiso calc R 1 1
C C14 0.70353(11) -0.0767(3) 0.41852(15) 0.0360(6) Uani d . 1 1
C C15 0.68388(11) 0.0165(3) 0.36871(13) 0.0337(6) Uani d . 1 1
H H15 0.7089 0.0826 0.3496 0.040 Uiso calc R 1 1
C C16 0.62614(11) 0.0104(3) 0.34742(12) 0.0287(5) Uani d . 1 1
H H16 0.6127 0.0727 0.3137 0.034 Uiso calc R 1 1
C C17 0.80122(14) -0.0045(5) 0.4075(2) 0.0714(12) Uani d . 1 1
H H17A 0.8385 -0.0180 0.4291 0.107 Uiso calc R 1 1
H H17B 0.7916 0.0983 0.4069 0.107 Uiso calc R 1 1
H H17C 0.8019 -0.0405 0.3629 0.107 Uiso calc R 1 1
C C21 0.47826(10) -0.2085(3) 0.40186(12) 0.0237(5) Uani d . 1 1
C C22 0.45316(11) -0.1382(3) 0.45396(13) 0.0287(5) Uani d . 1 1
H H22 0.4534 -0.0358 0.4559 0.034 Uiso calc R 1 1
C C23 0.42742(12) -0.2182(3) 0.50370(13) 0.0336(6) Uani d . 1 1
H H23 0.4113 -0.1699 0.5390 0.040 Uiso calc R 1 1
C C24 0.42619(11) -0.3700(3) 0.49983(14) 0.0299(6) Uani d . 1 1
C C25 0.45039(11) -0.4422(3) 0.44695(13) 0.0283(5) Uani d . 1 1
H H25 0.4490 -0.5444 0.4442 0.034 Uiso calc R 1 1
C C26 0.47638(11) -0.3615(3) 0.39880(13) 0.0271(5) Uani d . 1 1
H H26 0.4929 -0.4100 0.3638 0.032 Uiso calc R 1 1
C C27 0.3811(2) -0.3925(4) 0.6031(2) 0.0793(16) Uani d . 1 1
H H27A 0.3653 -0.4664 0.6310 0.119 Uiso calc R 1 1
H H27B 0.3517 -0.3223 0.5906 0.119 Uiso calc R 1 1
H H27C 0.4122 -0.3431 0.6267 0.119 Uiso calc R 1 1
C C31 0.7520(3) 0.4212(6) 0.2921(3) 0.1022(19) Uani d . 1 1
H H31A 0.7121 0.4137 0.2760 0.123 Uiso calc R 1 1
H H31B 0.7767 0.3897 0.2574 0.123 Uiso calc R 1 1
C C32 0.7659(4) 0.5757(6) 0.3128(3) 0.127(3) Uani d . 1 1
H H32A 0.7899 0.6231 0.2809 0.152 Uiso calc R 1 1
H H32B 0.7309 0.6330 0.3167 0.152 Uiso calc R 1 1
C C33 0.7965(3) 0.5625(8) 0.3765(3) 0.124(2) Uani d . 1 1
H H33A 0.8348 0.6048 0.3751 0.149 Uiso calc R 1 1
H H33B 0.7757 0.6114 0.4108 0.149 Uiso calc R 1 1
C C34 0.7993(5) 0.4148(8) 0.3874(6) 0.240(8) Uani d . 1 1
H H34A 0.7915 0.3953 0.4333 0.288 Uiso calc R 1 1
H H34B 0.8381 0.3809 0.3799 0.288 Uiso calc R 1 1
N N1 0.52377(8) -0.2011(2) 0.27315(10) 0.0240(4) Uani d . 1 1
O O1 0.75927(9) -0.0834(3) 0.44229(12) 0.0507(6) Uani d . 1 1
O O2 0.40217(9) -0.4604(2) 0.54504(10) 0.0417(5) Uani d . 1 1
O O3 0.76126(16) 0.3366(4) 0.3477(2) 0.0940(11) Uani d . 1 1
P P1 0.51542(3) -0.10079(7) 0.34180(3) 0.02187(13) Uani d . 1 1
Cl Cl1 0.41744(3) 0.31848(8) 0.29583(4) 0.04364(17) Uani d . 1 1
Au Au1 0.470213(4) 0.109672(10) 0.317798(4) 0.02473(4) Uani d . 1 1

loop_
_atom_site_aniso_label
_atom_site_aniso_U_11
_atom_site_aniso_U_22
_atom_site_aniso_U_33
_atom_site_aniso_U_12
_atom_site_aniso_U_13
_atom_site_aniso_U_23
C1 0.0542(17) 0.0412(18) 0.0345(15) 0.0252(15) -0.0130(13) -0.0115(13)
C11 0.0244(11) 0.0244(13) 0.0223(12) 0.0004(9) -0.0026(9) -0.0014(9)
C12 0.0331(13) 0.0307(15) 0.0305(13) -0.0038(11) -0.0052(10) 0.0078(11)
C13 0.0369(14) 0.0387(17) 0.0382(15) -0.0021(13) -0.0091(11) 0.0123(13)
C14 0.0283(12) 0.0405(17) 0.0384(16) -0.0014(12) -0.0084(11) 0.0013(13)
C15 0.0300(13) 0.0370(16) 0.0342(14) -0.0065(11) 0.0013(11) 0.0036(12)
C16 0.0310(12) 0.0309(14) 0.0241(12) 0.0002(11) -0.0003(10) 0.0053(10)
C17 0.0293(15) 0.090(3) 0.094(3) -0.0153(18) -0.0118(17) 0.027(2)
C21 0.0246(11) 0.0223(13) 0.0239(12) -0.0024(9) -0.0029(9) 0.0021(9)
C22 0.0330(13) 0.0221(13) 0.0309(14) -0.0019(10) 0.0028(10) -0.0007(10)
C23 0.0398(14) 0.0312(15) 0.0304(14) 0.0001(12) 0.0081(11) -0.0017(11)
C24 0.0275(12) 0.0299(15) 0.0326(14) -0.0018(10) 0.0026(10) 0.0079(11)
C25 0.0303(12) 0.0209(13) 0.0333(14) -0.0026(10) -0.0026(10) 0.0009(11)
C26 0.0287(12) 0.0235(13) 0.0289(13) 0.0007(10) -0.0001(10) -0.0006(10)
C27 0.114(4) 0.055(3) 0.074(3) 0.018(2) 0.062(3) 0.026(2)
C31 0.154(6) 0.091(4) 0.064(3) -0.039(4) 0.022(3) 0.004(3)
C32 0.229(8) 0.068(4) 0.085(4) -0.009(4) 0.042(5) 0.008(3)
C33 0.185(7) 0.100(5) 0.090(5) -0.055(5) 0.018(4) -0.011(4)
C34 0.248(11) 0.096(6) 0.356(17) -0.057(6) -0.225(12) 0.061(7)
N1 0.0299(10) 0.0220(11) 0.0196(10) 0.0040(8) -0.0054(8) -0.0014(8)
O1 0.0295(10) 0.0591(15) 0.0620(15) -0.0089(10) -0.0154(10) 0.0151(12)
O2 0.0475(11) 0.0327(12) 0.0462(12) 0.0009(9) 0.0172(9) 0.0131(9)
O3 0.100(2) 0.061(2) 0.118(3) -0.0244(18) -0.025(2) 0.022(2)
P1 0.0249(3) 0.0202(3) 0.0203(3) -0.0005(2) -0.0015(2) 0.0000(2)
Cl1 0.0563(4) 0.0254(4) 0.0495(4) 0.0139(3) 0.0055(3) 0.0033(3)
Au1 0.03095(6) 0.01863(6) 0.02458(6) 0.00191(4) 0.00082(4) -0.00061(3)

loop_
_atom_type_symbol
_atom_type_description
_atom_type_scat_dispersion_real
_atom_type_scat_dispersion_imag
_atom_type_scat_source
C C 0.0033 0.0016 'International Tables Vol C Tables 4.2.6.8 and 6.1.1.4'
H H 0.0000 0.0000 'International Tables Vol C Tables 4.2.6.8 and 6.1.1.4'
N N 0.0061 0.0033 'International Tables Vol C Tables 4.2.6.8 and 6.1.1.4'
O O 0.0106 0.0060 'International Tables Vol C Tables 4.2.6.8 and 6.1.1.4'
P P 0.1023 0.0942 'International Tables Vol C Tables 4.2.6.8 and 6.1.1.4'
Cl Cl 0.1484 0.1585 'International Tables Vol C Tables 4.2.6.8 and 6.1.1.4'
Au Au -2.0133 8.8022 'International Tables Vol C Tables 4.2.6.8 and 6.1.1.4'

loop_
_exptl_crystal_face_index_h
_exptl_crystal_face_index_k
_exptl_crystal_face_index_l
_exptl_crystal_face_perp_dist
1.00 0.00 0.00 0.2200
-1.00 0.00 0.00 0.2200
0.00 0.00 1.00 0.0400
0.00 0.00 -1.00 0.0400
0.00 1.00 0.00 0.2900
0.00 -1.00 0.00 0.2900

loop_
_geom_angle_atom_site_label_1
_geom_angle_atom_site_label_2
_geom_angle_atom_site_label_3
_geom_angle_site_symmetry_1
_geom_angle_site_symmetry_3
_geom_angle
N1 C1 H1A . . 109.5
N1 C1 H1B . . 109.5
H1A C1 H1B . . 109.5
N1 C1 H1C . . 109.5
H1A C1 H1C . . 109.5
H1B C1 H1C . . 109.5
C16 C11 C12 . . 118.8(2)
C16 C11 P1 . . 119.45(19)
C12 C11 P1 . . 121.61(19)
C13 C12 C11 . . 120.4(3)
C13 C12 H12 . . 119.8
C11 C12 H12 . . 119.8
C12 C13 C14 . . 120.1(3)
C12 C13 H13 . . 120.0
C14 C13 H13 . . 120.0
O1 C14 C15 . . 124.4(3)
O1 C14 C13 . . 115.2(3)
C15 C14 C13 . . 120.4(2)
C14 C15 C16 . . 119.1(3)
C14 C15 H15 . . 120.4
C16 C15 H15 . . 120.4
C11 C16 C15 . . 121.2(2)
C11 C16 H16 . . 119.4
C15 C16 H16 . . 119.4
O1 C17 H17A . . 109.5
O1 C17 H17B . . 109.5
H17A C17 H17B . . 109.5
O1 C17 H17C . . 109.5
H17A C17 H17C . . 109.5
H17B C17 H17C . . 109.5
C22 C21 C26 . . 118.8(2)
C22 C21 P1 . . 119.4(2)
C26 C21 P1 . . 121.73(19)
C21 C22 C23 . . 121.0(3)
C21 C22 H22 . . 119.5
C23 C22 H22 . . 119.5
C24 C23 C22 . . 119.2(3)
C24 C23 H23 . . 120.4
C22 C23 H23 . . 120.4
O2 C24 C23 . . 124.8(3)
O2 C24 C25 . . 114.8(3)
C23 C24 C25 . . 120.4(2)
C26 C25 C24 . . 119.6(3)
C26 C25 H25 . . 120.2
C24 C25 H25 . . 120.2
C25 C26 C21 . . 120.9(2)
C25 C26 H26 . . 119.5
C21 C26 H26 . . 119.6
O2 C27 H27A . . 109.5
O2 C27 H27B . . 109.5
H27A C27 H27B . . 109.5
O2 C27 H27C . . 109.5
H27A C27 H27C . . 109.5
H27B C27 H27C . . 109.5
O3 C31 C32 . . 105.7(5)
O3 C31 H31A . . 110.6
C32 C31 H31A . . 110.6
O3 C31 H31B . . 110.6
C32 C31 H31B . . 110.6
H31A C31 H31B . . 108.7
C33 C32 C31 . . 105.2(5)
C33 C32 H32A . . 110.7
C31 C32 H32A . . 110.7
C33 C32 H32B . . 110.7
C31 C32 H32B . . 110.7
H32A C32 H32B . . 108.8
C34 C33 C32 . . 104.1(6)
C34 C33 H33A . . 110.9
C32 C33 H33A . . 110.9
C34 C33 H33B . . 110.9
C32 C33 H33B . . 110.9
H33A C33 H33B . . 108.9
C33 C34 O3 . . 113.0(6)
C33 C34 H34A . . 109.0
O3 C34 H34A . . 109.0
C33 C34 H34B . . 109.0
O3 C34 H34B . . 109.0
H34A C34 H34B . . 107.8
N1 N1 C1 2_655 . 116.05(18)
N1 N1 P1 2_655 . 115.65(17)
C1 N1 P1 . . 126.33(17)
C14 O1 C17 . . 117.6(3)
C24 O2 C27 . . 117.0(3)
C34 O3 C31 . . 105.4(5)
N1 P1 C11 . . 102.26(11)
N1 P1 C21 . . 109.71(12)
C11 P1 C21 . . 104.57(11)
N1 P1 Au1 . . 110.83(8)
C11 P1 Au1 . . 116.63(9)
C21 P1 Au1 . . 112.20(9)
P1 Au1 Cl1 . . 175.68(3)
P1 Au1 Au1 . 2_655 88.241(19)
Cl1 Au1 Au1 . 2_655 94.74(2)

loop_
_geom_bond_atom_site_label_1
_geom_bond_atom_site_label_2
_geom_bond_site_symmetry_2
_geom_bond_distance
C1 N1 . 1.460(3)
C1 H1A . 0.9600
C1 H1B . 0.9600
C1 H1C . 0.9600
C11 C16 . 1.382(4)
C11 C12 . 1.395(4)
C11 P1 . 1.803(2)
C12 C13 . 1.376(4)
C12 H12 . 0.9300
C13 C14 . 1.388(4)
C13 H13 . 0.9300
C14 O1 . 1.362(3)
C14 C15 . 1.378(4)
C15 C16 . 1.391(3)
C15 H15 . 0.9300
C16 H16 . 0.9300
C17 O1 . 1.419(4)
C17 H17A . 0.9600
C17 H17B . 0.9600
C17 H17C . 0.9600
C21 C22 . 1.382(4)
C21 C26 . 1.391(4)
C21 P1 . 1.807(2)
C22 C23 . 1.396(4)
C22 H22 . 0.9300
C23 C24 . 1.380(4)
C23 H23 . 0.9300
C24 O2 . 1.365(3)
C24 C25 . 1.393(4)
C25 C26 . 1.378(4)
C25 H25 . 0.9300
C26 H26 . 0.9300
C27 O2 . 1.430(4)
C27 H27A . 0.9600
C27 H27B . 0.9600
C27 H27C . 0.9600
C31 O3 . 1.371(6)
C31 C32 . 1.495(7)
C31 H31A . 0.9700
C31 H31B . 0.9700
C32 C33 . 1.449(9)
C32 H32A . 0.9700
C32 H32B . 0.9700
C33 C34 . 1.361(9)
C33 H33A . 0.9700
C33 H33B . 0.9700
C34 O3 . 1.366(7)
C34 H34A . 0.9700
C34 H34B . 0.9700
N1 N1 2_655 1.417(4)
N1 P1 . 1.678(2)
P1 Au1 . 2.2238(11)
Cl1 Au1 . 2.2905(11)
Au1 Au1 2_655 3.1222(17)

loop_
_geom_torsion_atom_site_label_1
_geom_torsion_atom_site_label_2
_geom_torsion_atom_site_label_3
_geom_torsion_atom_site_label_4
_geom_torsion_site_symmetry_1
_geom_torsion
C16 C11 C12 C13 . -1.9(4)
P1 C11 C12 C13 . 174.3(2)
C11 C12 C13 C14 . 1.0(5)
C12 C13 C14 O1 . -178.9(3)
C12 C13 C14 C15 . 0.6(5)
O1 C14 C15 C16 . 178.3(3)
C13 C14 C15 C16 . -1.3(5)
C12 C11 C16 C15 . 1.3(4)
P1 C11 C16 C15 . -175.0(2)
C14 C15 C16 C11 . 0.3(4)
C26 C21 C22 C23 . 1.4(4)
P1 C21 C22 C23 . -175.7(2)
C21 C22 C23 C24 . -1.3(4)
C22 C23 C24 O2 . -179.7(3)
C22 C23 C24 C25 . 0.1(4)
O2 C24 C25 C26 . -179.3(2)
C23 C24 C25 C26 . 0.9(4)
C24 C25 C26 C21 . -0.7(4)
C22 C21 C26 C25 . -0.5(4)
P1 C21 C26 C25 . 176.63(19)
O3 C31 C32 C33 . 14.1(8)
C31 C32 C33 C34 . 1.1(10)
C32 C33 C34 O3 . -16.7(13)
C15 C14 O1 C17 . -9.2(5)
C13 C14 O1 C17 . 170.4(3)
C23 C24 O2 C27 . -5.4(5)
C25 C24 O2 C27 . 174.8(3)
C33 C34 O3 C31 . 26.4(12)
C32 C31 O3 C34 . -23.6(9)
N1 N1 P1 C11 2_655 -165.00(15)
C1 N1 P1 C11 . 31.7(3)
N1 N1 P1 C21 2_655 84.44(16)
C1 N1 P1 C21 . -78.9(3)
N1 N1 P1 Au1 2_655 -40.01(16)
C1 N1 P1 Au1 . 156.7(2)
C16 C11 P1 N1 . 76.7(2)
C12 C11 P1 N1 . -99.5(2)
C16 C11 P1 C21 . -168.9(2)
C12 C11 P1 C21 . 14.9(3)
C16 C11 P1 Au1 . -44.4(2)
C12 C11 P1 Au1 . 139.4(2)
C22 C21 P1 N1 . -162.70(19)
C26 C21 P1 N1 . 20.2(2)
C22 C21 P1 C11 . 88.3(2)
C26 C21 P1 C11 . -88.8(2)
C22 C21 P1 Au1 . -39.0(2)
C26 C21 P1 Au1 . 143.88(19)
